data_2230926
loop_
_publ_author_name
'Wong, Hon Wee'
'Lo, Kong Mun'
'Ng, Seik Weng'

_publ_section_title
;
 Bis(\m-methanolato-\k^2^<i>O</i>:<i>O</i>)bis{[4-bromo-<i>N</i>'-(1-methyl-3-oxidobut-2-en-1-ylidene-\k<i>O</i>)benzohydrazidato-\k^2^<i>N</i>',<i>O</i>]oxidovanadium(V)}
;
_journal_coeditor_code XU5231
_journal_issue 7
_journal_name_full 'Acta Crystallographica Section E'
_journal_page_first m902
_journal_paper_doi 10.1107/S1600536811021647
_journal_volume 67
_journal_year 2011
_chemical_formula_iupac '[V2 (C12 H11 Br N2 O2)2 (C H3 O)2 O2]'
_chemical_formula_moiety 'C26 H28 Br2 N4 O8 V2'
_chemical_formula_sum 'C26 H28 Br2 N4 O8 V2'
_chemical_formula_weight 786.22
_chemical_name_systematic
;
Bis(\m-methanolato-\k^2^<i>O</i>:<i>O</i>)bis{[4-bromo-<i>N</i>'-(1-
methyl-3-oxidobut-2-en-1-ylidene-\k<i>O</i>)benzohydrazidato-
\k^2^<i>N</i>',<i>O</i>]oxidovanadium(V)}
;
_space_group_IT_number 14
_symmetry_cell_setting monoclinic
_symmetry_space_group_name_Hall '-P 2ybc'
_symmetry_space_group_name_H-M 'P 1 21/c 1'
_atom_sites_solution_hydrogens geom
_atom_sites_solution_primary direct
_atom_sites_solution_secondary difmap
_audit_creation_method SHELXL-97
_cell_angle_alpha 90.00
_cell_angle_beta 101.8782(7)
_cell_angle_gamma 90.00
_cell_formula_units_Z 2
_cell_length_a 8.7517(5)
_cell_length_b 12.3409(7)
_cell_length_c 13.9952(8)
_cell_measurement_reflns_used 8361
_cell_measurement_temperature 100(2)
_cell_measurement_theta_max 28.20
_cell_measurement_theta_min 2.22
_cell_volume 1479.17(15)
_computing_cell_refinement 'SAINT (Bruker, 2009)'
_computing_data_collection 'APEX2 (Bruker, 2009)'
_computing_data_reduction 'SAINT (Bruker, 2009)'
_computing_molecular_graphics 'X-Seed (Barbour, 2001)'
_computing_publication_material 'publCIF (Westrip, 2010)'
_computing_structure_refinement 'SHELXL97 (Sheldrick, 2008)'
_computing_structure_solution 'SHELXS97 (Sheldrick, 2008)'
_diffrn_ambient_temperature 100(2)
_diffrn_measured_fraction_theta_full 1.000
_diffrn_measured_fraction_theta_max 1.000
_diffrn_measurement_device_type 'Bruker SMART APEX diffractometer'
_diffrn_measurement_method '\w scans'
_diffrn_radiation_monochromator graphite
_diffrn_radiation_source 'fine-focus sealed tube'
_diffrn_radiation_type MoK\a
_diffrn_radiation_wavelength 0.71073
_diffrn_reflns_av_R_equivalents 0.0273
_diffrn_reflns_av_sigmaI/netI 0.0190
_diffrn_reflns_limit_h_max 11
_diffrn_reflns_limit_h_min -11
_diffrn_reflns_limit_k_max 16
_diffrn_reflns_limit_k_min -16
_diffrn_reflns_limit_l_max 18
_diffrn_reflns_limit_l_min -18
_diffrn_reflns_number 18572
_diffrn_reflns_theta_full 27.49
_diffrn_reflns_theta_max 27.49
_diffrn_reflns_theta_min 2.22
_diffrn_standards_decay_% 0
_diffrn_standards_interval_count 0
_diffrn_standards_interval_time 0
_diffrn_standards_number 0
_exptl_absorpt_coefficient_mu 3.388
_exptl_absorpt_correction_T_max 0.5506
_exptl_absorpt_correction_T_min 0.4297
_exptl_absorpt_correction_type multi-scan
_exptl_absorpt_process_details '(SADABS; Sheldrick, 1996)'
_exptl_crystal_colour Brown
_exptl_crystal_density_diffrn 1.765
_exptl_crystal_density_method 'not measured'
_exptl_crystal_description Prism
_exptl_crystal_F_000 784
_exptl_crystal_size_max 0.30
_exptl_crystal_size_mid 0.25
_exptl_crystal_size_min 0.20
_refine_diff_density_max 0.960
_refine_diff_density_min -0.319
_refine_ls_extinction_method none
_refine_ls_goodness_of_fit_ref 0.993
_refine_ls_hydrogen_treatment constr
_refine_ls_matrix_type full
_refine_ls_number_parameters 221
_refine_ls_number_reflns 3400
_refine_ls_number_restraints 44
_refine_ls_restrained_S_all 1.049
_refine_ls_R_factor_all 0.0267
_refine_ls_R_factor_gt 0.0230
_refine_ls_shift/su_max 0.001
_refine_ls_shift/su_mean 0.001
_refine_ls_structure_factor_coef Fsqd
_refine_ls_weighting_details 'calc w=1/[\s^2^(Fo^2^)+(0.0308P)^2^+1.3638P] where P=(Fo^2^+2Fc^2^)/3'
_refine_ls_weighting_scheme calc
_refine_ls_wR_factor_gt 0.0587
_refine_ls_wR_factor_ref 0.0603
_reflns_number_gt 3106
_reflns_number_total 3400
_reflns_threshold_expression I>2\s(I)
_cod_data_source_file xu5231.cif
_cod_data_source_block I
_cod_original_sg_symbol_H-M 'P 21/c'
_cod_database_code 2230926
_cod_database_fobs_code 2230926

loop_
_symmetry_equiv_pos_as_xyz
'x, y, z'
'-x, y+1/2, -z+1/2'
'-x, -y, -z'
'x, -y-1/2, z-1/2'

loop_
_atom_site_type_symbol
_atom_site_label
_atom_site_fract_x
_atom_site_fract_y
_atom_site_fract_z
_atom_site_U_iso_or_equiv
_atom_site_adp_type
_atom_site_calc_flag
_atom_site_refinement_flags
_atom_site_occupancy
_atom_site_symmetry_multiplicity
_atom_site_disorder_assembly
_atom_site_disorder_group
Br Br1 0.53762(15) 0.29274(14) 0.06235(3) 0.0224(2) Uani d PD 0.909(6) 1 A 1
Br Br1' 0.5773(11) 0.3313(11) 0.0656(3) 0.0164(15) Uani d PD 0.091(6) 1 A 2
V V1 0.11414(4) 0.60960(2) 0.50419(2) 0.01169(8) Uani d . 1 1 . .
O O1 0.21661(15) 0.52544(10) 0.41937(9) 0.0152(3) Uani d . 1 1 A .
O O2 -0.04425(16) 0.69868(10) 0.52973(9) 0.0149(3) Uani d . 1 1 . .
O O3 0.25986(16) 0.67280(11) 0.56588(10) 0.0179(3) Uani d . 1 1 . .
O O4 -0.10415(15) 0.51204(10) 0.42270(9) 0.0126(2) Uani d . 1 1 . .
N N1 0.15083(18) 0.65573(13) 0.30152(11) 0.0142(3) Uani d . 1 1 A .
N N2 0.08999(18) 0.70085(12) 0.37726(11) 0.0125(3) Uani d . 1 1 . .
C C1 0.4474(2) 0.3788(2) 0.14888(15) 0.0186(5) Uani d PD 0.909(6) 1 A 1
C C1' 0.4680(11) 0.4032(11) 0.1483(7) 0.019 Uiso d PD 0.091(6) 1 A 2
C C2 0.4295(3) 0.3360(2) 0.23695(18) 0.0202(6) Uani d PD 0.909(6) 1 A 1
H H2 0.4659 0.2650 0.2558 0.024 Uiso calc PR 0.909(6) 1 A 1
C C2' 0.455(3) 0.3560(15) 0.2361(13) 0.020 Uiso d PD 0.091(6) 1 A 2
H H2' 0.5014 0.2875 0.2544 0.024 Uiso calc PR 0.091(6) 1 A 2
C C3 0.3573(3) 0.39817(19) 0.29774(18) 0.0181(5) Uani d PD 0.909(6) 1 A 1
H H3 0.3448 0.3697 0.3587 0.022 Uiso calc PR 0.909(6) 1 A 1
C C3' 0.373(3) 0.4097(14) 0.2974(13) 0.018 Uiso d PD 0.091(6) 1 A 2
H H3' 0.3632 0.3780 0.3577 0.022 Uiso calc PR 0.091(6) 1 A 2
C C4 0.3030(2) 0.50212(18) 0.26988(16) 0.0154(4) Uani d PD 0.909(6) 1 A 1
C C4' 0.3054(10) 0.5095(9) 0.2697(8) 0.015 Uiso d PD 0.091(6) 1 A 2
C C5 0.3265(4) 0.5453(2) 0.18142(19) 0.0177(4) Uani d PD 0.909(6) 1 A 1
H H5 0.2927 0.6168 0.1628 0.021 Uiso calc PR 0.909(6) 1 A 1
C C5' 0.319(3) 0.5568(15) 0.1819(13) 0.018 Uiso d PD 0.091(6) 1 A 2
H H5' 0.2728 0.6254 0.1635 0.021 Uiso calc PR 0.091(6) 1 A 2
C C6 0.3994(3) 0.4833(2) 0.12096(18) 0.0194(5) Uani d PD 0.909(6) 1 A 1
H H6 0.4161 0.5122 0.0610 0.023 Uiso calc PR 0.909(6) 1 A 1
C C6' 0.401(3) 0.5032(15) 0.1208(13) 0.019 Uiso d PD 0.091(6) 1 A 2
H H6' 0.4110 0.5349 0.0606 0.023 Uiso calc PR 0.091(6) 1 A 2
C C7 0.2196(2) 0.56521(15) 0.33309(13) 0.0136(3) Uani d D 1 1 . .
C C8 0.0615(2) 0.86357(16) 0.27592(14) 0.0179(4) Uani d . 1 1 . .
H H8A 0.1688 0.8559 0.2664 0.027 Uiso calc R 1 1 . .
H H8B 0.0386 0.9404 0.2839 0.027 Uiso calc R 1 1 . .
H H8C -0.0112 0.8345 0.2189 0.027 Uiso calc R 1 1 . .
C C9 0.0435(2) 0.80226(14) 0.36548(13) 0.0136(3) Uani d . 1 1 . .
C C10 -0.0241(2) 0.85486(15) 0.43769(13) 0.0149(4) Uani d . 1 1 . .
H H10 -0.0407 0.9309 0.4319 0.018 Uiso calc R 1 1 . .
C C11 -0.0663(2) 0.80336(14) 0.51441(13) 0.0138(3) Uani d . 1 1 . .
C C12 -0.1443(2) 0.85908(15) 0.58647(13) 0.0166(4) Uani d . 1 1 . .
H H12A -0.2375 0.8183 0.5932 0.025 Uiso calc R 1 1 . .
H H12B -0.1745 0.9325 0.5635 0.025 Uiso calc R 1 1 . .
H H12C -0.0718 0.8629 0.6499 0.025 Uiso calc R 1 1 . .
C C13 -0.2359(2) 0.56198(17) 0.36097(15) 0.0209(4) Uani d . 1 1 . .
H H13A -0.2989 0.5065 0.3209 0.031 Uiso calc R 1 1 . .
H H13B -0.1997 0.6151 0.3185 0.031 Uiso calc R 1 1 . .
H H13C -0.2994 0.5986 0.4013 0.031 Uiso calc R 1 1 . .

loop_
_atom_site_aniso_label
_atom_site_aniso_U_11
_atom_site_aniso_U_22
_atom_site_aniso_U_33
_atom_site_aniso_U_12
_atom_site_aniso_U_13
_atom_site_aniso_U_23
Br1 0.0193(3) 0.0288(5) 0.01969(13) 0.0092(3) 0.00564(12) -0.00508(14)
Br1' 0.0125(19) 0.018(3) 0.0200(12) -0.001(2) 0.0061(10) -0.0048(12)
V1 0.01496(16) 0.01018(15) 0.01058(15) -0.00098(11) 0.00417(11) 0.00064(11)
O1 0.0180(6) 0.0146(6) 0.0144(6) 0.0015(5) 0.0069(5) 0.0018(5)
O2 0.0203(7) 0.0113(6) 0.0148(6) -0.0004(5) 0.0073(5) 0.0003(5)
O3 0.0210(7) 0.0173(7) 0.0152(6) -0.0046(5) 0.0033(5) 0.0012(5)
O4 0.0145(6) 0.0121(6) 0.0114(6) 0.0006(5) 0.0030(5) 0.0018(5)
N1 0.0173(8) 0.0144(7) 0.0119(7) -0.0009(6) 0.0056(6) -0.0015(6)
N2 0.0140(7) 0.0128(7) 0.0114(7) -0.0009(6) 0.0045(6) -0.0006(6)
C1 0.0122(9) 0.0263(12) 0.0180(10) 0.0034(8) 0.0048(8) -0.0065(9)
C2 0.0191(13) 0.0208(12) 0.0203(10) 0.0059(10) 0.0031(9) -0.0011(9)
C3 0.0184(12) 0.0198(11) 0.0170(10) 0.0021(9) 0.0058(8) -0.0004(8)
C4 0.0132(9) 0.0176(10) 0.0160(9) -0.0016(8) 0.0046(8) -0.0020(8)
C5 0.0184(11) 0.0178(11) 0.0180(10) 0.0001(9) 0.0061(8) -0.0006(8)
C6 0.0174(10) 0.0263(13) 0.0160(10) 0.0001(10) 0.0067(8) -0.0012(9)
C7 0.0131(8) 0.0147(8) 0.0135(8) -0.0036(7) 0.0033(7) -0.0018(7)
C8 0.0236(10) 0.0159(9) 0.0150(9) 0.0020(7) 0.0058(7) 0.0037(7)
C9 0.0126(8) 0.0149(9) 0.0130(8) -0.0012(7) 0.0016(7) 0.0010(7)
C10 0.0189(9) 0.0102(8) 0.0154(9) 0.0004(7) 0.0033(7) -0.0002(7)
C11 0.0141(8) 0.0124(8) 0.0142(8) 0.0003(6) 0.0011(7) -0.0023(7)
C12 0.0204(9) 0.0155(9) 0.0146(9) 0.0019(7) 0.0053(7) -0.0020(7)
C13 0.0184(9) 0.0194(10) 0.0218(10) 0.0005(7) -0.0032(8) 0.0065(8)

loop_
_atom_type_symbol
_atom_type_description
_atom_type_scat_dispersion_real
_atom_type_scat_dispersion_imag
_atom_type_scat_source
C C 0.0033 0.0016 'International Tables Vol C Tables 4.2.6.8 and 6.1.1.4'
H H 0.0000 0.0000 'International Tables Vol C Tables 4.2.6.8 and 6.1.1.4'
N N 0.0061 0.0033 'International Tables Vol C Tables 4.2.6.8 and 6.1.1.4'
O O 0.0106 0.0060 'International Tables Vol C Tables 4.2.6.8 and 6.1.1.4'
V V 0.3005 0.5294 'International Tables Vol C Tables 4.2.6.8 and 6.1.1.4'
Br Br -0.2901 2.4595 'International Tables Vol C Tables 4.2.6.8 and 6.1.1.4'

loop_
_geom_angle_atom_site_label_1
_geom_angle_atom_site_label_2
_geom_angle_atom_site_label_3
_geom_angle_site_symmetry_1
_geom_angle_site_symmetry_3
_geom_angle
_geom_angle_publ_flag
O3 V1 O4 . 3_566 102.96(6) ?
O3 V1 O2 . . 98.74(7) ?
O4 V1 O2 3_566 . 104.72(6) ?
O3 V1 O1 . . 100.11(7) ?
O4 V1 O1 3_566 . 89.10(6) ?
O2 V1 O1 . . 153.42(6) ?
O3 V1 N2 . . 97.33(6) ?
O4 V1 N2 3_566 . 156.26(6) ?
O2 V1 N2 . . 83.99(6) ?
O1 V1 N2 . . 75.18(6) ?
O3 V1 O4 . . 176.30(6) ?
O4 V1 O4 3_566 . 73.91(6) ?
O2 V1 O4 . . 80.35(5) ?
O1 V1 O4 . . 81.95(5) ?
N2 V1 O4 . . 86.17(5) ?
C7 O1 V1 . . 117.75(12) ?
C11 O2 V1 . . 129.67(12) ?
C13 O4 V1 . 3_566 124.48(12) ?
C13 O4 V1 . . 123.17(11) ?
V1 O4 V1 3_566 . 106.09(6) ?
C7 N1 N2 . . 107.84(14) ?
C9 N2 N1 . . 116.14(15) ?
C9 N2 V1 . . 126.68(12) ?
N1 N2 V1 . . 116.45(11) ?
C2 C1 C6 . . 121.62(19) ?
C2 C1 Br1 . . 119.58(16) ?
C6 C1 Br1 . . 118.79(16) ?
C6' C1' C2' . . 120.9(6) ?
C6' C1' Br1' . . 119.5(6) ?
C2' C1' Br1' . . 119.7(6) ?
C1 C2 C3 . . 118.99(19) ?
C1 C2 H2 . . 120.5 ?
C3 C2 H2 . . 120.5 ?
C1' C2' C3' . . 119.5(6) ?
C1' C2' H2' . . 120.3 ?
C3' C2' H2' . . 120.3 ?
C2 C3 C4 . . 120.53(19) ?
C2 C3 H3 . . 119.7 ?
C4 C3 H3 . . 119.7 ?
C4' C3' C2' . . 119.6(6) ?
C4' C3' H3' . . 120.2 ?
C2' C3' H3' . . 120.2 ?
C3 C4 C5 . . 119.52(18) ?
C3 C4 C7 . . 119.89(19) ?
C5 C4 C7 . . 120.59(19) ?
C3' C4' C5' . . 120.7(6) ?
C3' C4' C7 . . 119.7(7) ?
C5' C4' C7 . . 119.6(7) ?
C6 C5 C4 . . 119.90(19) ?
C6 C5 H5 . . 120.1 ?
C4 C5 H5 . . 120.1 ?
C4' C5' C6' . . 119.5(6) ?
C4' C5' H5' . . 120.2 ?
C6' C5' H5' . . 120.2 ?
C1 C6 C5 . . 119.38(19) ?
C1 C6 H6 . . 120.3 ?
C5 C6 H6 . . 120.3 ?
C1' C6' C5' . . 119.7(6) ?
C1' C6' H6' . . 120.1 ?
C5' C6' H6' . . 120.1 ?
N1 C7 O1 . . 122.62(16) ?
N1 C7 C4' . . 117.5(5) ?
O1 C7 C4' . . 119.9(5) ?
N1 C7 C4 . . 119.95(17) ?
O1 C7 C4 . . 117.43(17) ?
C9 C8 H8A . . 109.5 ?
C9 C8 H8B . . 109.5 ?
H8A C8 H8B . . 109.5 ?
C9 C8 H8C . . 109.5 ?
H8A C8 H8C . . 109.5 ?
H8B C8 H8C . . 109.5 ?
N2 C9 C10 . . 120.41(16) ?
N2 C9 C8 . . 120.12(17) ?
C10 C9 C8 . . 119.48(16) ?
C11 C10 C9 . . 124.39(17) ?
C11 C10 H10 . . 117.8 ?
C9 C10 H10 . . 117.8 ?
O2 C11 C10 . . 122.07(17) ?
O2 C11 C12 . . 114.39(16) ?
C10 C11 C12 . . 123.52(17) ?
C11 C12 H12A . . 109.5 ?
C11 C12 H12B . . 109.5 ?
H12A C12 H12B . . 109.5 ?
C11 C12 H12C . . 109.5 ?
H12A C12 H12C . . 109.5 ?
H12B C12 H12C . . 109.5 ?
O4 C13 H13A . . 109.5 ?
O4 C13 H13B . . 109.5 ?
H13A C13 H13B . . 109.5 ?
O4 C13 H13C . . 109.5 ?
H13A C13 H13C . . 109.5 ?
H13B C13 H13C . . 109.5 ?

loop_
_geom_bond_atom_site_label_1
_geom_bond_atom_site_label_2
_geom_bond_site_symmetry_2
_geom_bond_distance
_geom_bond_publ_flag
Br1 C1 . 1.9002(19) ?
Br1' C1' . 1.870(8) ?
V1 O1 . 1.9314(13) y
V1 O2 . 1.8607(13) y
V1 O3 . 1.5896(14) y
V1 O4 . 2.3459(13) y
V1 O4 3_566 1.8289(13) y
V1 N2 . 2.0770(15) y
O1 C7 . 1.309(2) ?
O2 C11 . 1.317(2) ?
O4 C13 . 1.430(2) ?
O4 V1 3_566 1.8289(13) ?
N1 C7 . 1.302(2) ?
N1 N2 . 1.396(2) ?
N2 C9 . 1.316(2) ?
C1 C2 . 1.380(3) ?
C1 C6 . 1.387(3) ?
C1' C6' . 1.385(9) ?
C1' C2' . 1.386(9) ?
C2 C3 . 1.391(3) ?
C2 H2 . 0.9500 ?
C2' C3' . 1.394(9) ?
C2' H2' . 0.9500 ?
C3 C4 . 1.395(3) ?
C3 H3 . 0.9500 ?
C3' C4' . 1.387(9) ?
C3' H3' . 0.9500 ?
C4 C5 . 1.401(3) ?
C4 C7 . 1.479(3) ?
C4' C5' . 1.389(9) ?
C4' C7 . 1.448(8) ?
C5 C6 . 1.389(3) ?
C5 H5 . 0.9500 ?
C5' C6' . 1.390(9) ?
C5' H5' . 0.9500 ?
C6 H6 . 0.9500 ?
C6' H6' . 0.9500 ?
C8 C9 . 1.500(2) ?
C8 H8A . 0.9800 ?
C8 H8B . 0.9800 ?
C8 H8C . 0.9800 ?
C9 C10 . 1.428(3) ?
C10 C11 . 1.363(3) ?
C10 H10 . 0.9500 ?
C11 C12 . 1.496(2) ?
C12 H12A . 0.9800 ?
C12 H12B . 0.9800 ?
C12 H12C . 0.9800 ?
C13 H13A . 0.9800 ?
C13 H13B . 0.9800 ?
C13 H13C . 0.9800 ?

loop_
_geom_hbond_atom_site_label_D
_geom_hbond_atom_site_label_H
_geom_hbond_atom_site_label_A
_geom_hbond_site_symmetry_A
_geom_hbond_distance_DH
_geom_hbond_distance_HA
_geom_hbond_distance_DA
_geom_hbond_angle_DHA
C12 H12C N1 4_576 0.96 2.59 3.541(5) 169

loop_
_geom_torsion_atom_site_label_1
_geom_torsion_atom_site_label_2
_geom_torsion_atom_site_label_3
_geom_torsion_atom_site_label_4
_geom_torsion_site_symmetry_1
_geom_torsion_site_symmetry_2
_geom_torsion_site_symmetry_3
_geom_torsion_site_symmetry_4
_geom_torsion
_geom_torsion_publ_flag
O3 V1 O1 C7 . . . . -94.55(13) ?
O4 V1 O1 C7 3_566 . . . 162.44(13) ?
O2 V1 O1 C7 . . . . 40.0(2) ?
N2 V1 O1 C7 . . . . 0.43(12) ?
O4 V1 O1 C7 . . . . 88.57(13) ?
O3 V1 O2 C11 . . . . 56.92(16) ?
O4 V1 O2 C11 3_566 . . . 162.88(15) ?
O1 V1 O2 C11 . . . . -77.8(2) ?
N2 V1 O2 C11 . . . . -39.60(16) ?
O4 V1 O2 C11 . . . . -126.72(16) ?
O4 V1 O4 C13 3_566 . . . 153.18(16) ?
O2 V1 O4 C13 . . . . 44.67(14) ?
O1 V1 O4 C13 . . . . -115.43(14) ?
N2 V1 O4 C13 . . . . -39.87(14) ?
O4 V1 O4 V1 3_566 . . 3_566 0.0 ?
O2 V1 O4 V1 . . . 3_566 -108.51(7) ?
O1 V1 O4 V1 . . . 3_566 91.39(6) ?
N2 V1 O4 V1 . . . 3_566 166.95(7) ?
C7 N1 N2 C9 . . . . 167.03(16) ?
C7 N1 N2 V1 . . . . -3.84(18) ?
O3 V1 N2 C9 . . . . -69.23(16) ?
O4 V1 N2 C9 3_566 . . . 142.13(16) ?
O2 V1 N2 C9 . . . . 28.85(16) ?
O1 V1 N2 C9 . . . . -167.80(16) ?
O4 V1 N2 C9 . . . . 109.53(15) ?
O3 V1 N2 N1 . . . . 100.55(13) ?
O4 V1 N2 N1 3_566 . . . -48.1(2) ?
O2 V1 N2 N1 . . . . -161.38(13) ?
O1 V1 N2 N1 . . . . 1.97(11) ?
O4 V1 N2 N1 . . . . -80.70(12) ?
C6 C1 C2 C3 . . . . 1.91(17) ?
Br1 C1 C2 C3 . . . . -177.28(11) ?
C6' C1' C2' C3' . . . . 0.2(3) ?
Br1' C1' C2' C3' . . . . -179.8(2) ?
C1 C2 C3 C4 . . . . 0.34(15) ?
C1' C2' C3' C4' . . . . 0.0(3) ?
C2 C3 C4 C5 . . . . -2.2(2) ?
C2 C3 C4 C7 . . . . 177.03(14) ?
C2' C3' C4' C5' . . . . -0.2(7) ?
C2' C3' C4' C7 . . . . 179.7(4) ?
C3 C4 C5 C6 . . . . 1.9(3) ?
C7 C4 C5 C6 . . . . -177.37(19) ?
C3' C4' C5' C6' . . . . 0.2(9) ?
C7 C4' C5' C6' . . . . -179.8(6) ?
C2 C1 C6 C5 . . . . -2.2(3) ?
Br1 C1 C6 C5 . . . . 176.95(15) ?
C4 C5 C6 C1 . . . . 0.3(3) ?
C2' C1' C6' C5' . . . . -0.2(7) ?
Br1' C1' C6' C5' . . . . 179.7(5) ?
C4' C5' C6' C1' . . . . 0.0(9) ?
N2 N1 C7 O1 . . . . 4.5(2) ?
N2 N1 C7 C4' . . . . -173.8(4) ?
N2 N1 C7 C4 . . . . -176.61(16) ?
V1 O1 C7 N1 . . . . -3.1(2) ?
V1 O1 C7 C4' . . . . 175.2(4) ?
V1 O1 C7 C4 . . . . 177.94(13) ?
C3' C4' C7 N1 . . . . -176.1(15) ?
C5' C4' C7 N1 . . . . 3.8(16) ?
C3' C4' C7 O1 . . . . 5.5(16) ?
C5' C4' C7 O1 . . . . -174.6(15) ?
C3' C4' C7 C4 . . . . -40(8) ?
C5' C4' C7 C4 . . . . 140(8) ?
C3 C4 C7 N1 . . . . -170.83(19) ?
C5 C4 C7 N1 . . . . 8.4(3) ?
C3 C4 C7 O1 . . . . 8.1(3) ?
C5 C4 C7 O1 . . . . -172.6(2) ?
C3 C4 C7 C4' . . . . 144(8) ?
C5 C4 C7 C4' . . . . -37(8) ?
N1 N2 C9 C10 . . . . 178.40(16) ?
V1 N2 C9 C10 . . . . -11.8(3) ?
N1 N2 C9 C8 . . . . -1.7(2) ?
V1 N2 C9 C8 . . . . 168.13(13) ?
N2 C9 C10 C11 . . . . -9.9(3) ?
C8 C9 C10 C11 . . . . 170.21(18) ?
V1 O2 C11 C10 . . . . 32.7(3) ?
V1 O2 C11 C12 . . . . -148.61(13) ?
C9 C10 C11 O2 . . . . 1.7(3) ?
C9 C10 C11 C12 . . . . -176.86(18) ?
